data_7012283
loop_
_publ_author_name
'Bradley, John S.'
'Cheng, Fei'
'Archibald, Stephen J.'
'Supplit, Ralf'
'Rovai, Riccardo'
'Lehmann, Christian W.'
'Kr\"uger, Carl'
'Lefebvre, Fr\'ed\'eric'

_publ_section_title
;
 Syntheses and structures of [(Me3N)3SiNHLi]4, (C4H8O)Al[NHSi(NMe2)3]3,
 ((Me2N)3SiNH)3Al and Li(THF)2+[((Me2N)3SiNH)4Al]--
;
_journal_issue 9
_journal_name_full 'Dalton Transactions'
_journal_page_first 1846
_journal_paper_doi 10.1039/b209605f
_journal_year 2003
_chemical_compound_source 'see paper'
_chemical_formula_sum 'C32 H92 Al Li N16 O2 Si4'
_chemical_formula_weight 879.50
_space_group_IT_number 15
_symmetry_cell_setting monoclinic
_symmetry_Int_Tables_number 15
_symmetry_space_group_name_Hall '-C 2yc'
_symmetry_space_group_name_H-M 'C 1 2/c 1'
_atom_sites_solution_hydrogens geom
_atom_sites_solution_primary direct
_atom_sites_solution_secondary difmap
_cell_angle_alpha 90.00
_cell_angle_beta 105.3130(10)
_cell_angle_gamma 90.00
_cell_formula_units_Z 4
_cell_length_a 12.2318(4)
_cell_length_b 21.7844(9)
_cell_length_c 20.2211(6)
_cell_measurement_reflns_used 7460
_cell_measurement_temperature 173
_cell_volume 5196.9(3)
_computing_cell_refinement 'SAINT (Siemens, 1995)'
_computing_data_collection 'SMART (Siemens, 1995)'
_computing_data_reduction 'XPREP (Siemens, 1995)'
_computing_molecular_graphics 'XP (Siemens, 1995)'
_computing_structure_refinement 'SHELXL-97 (Sheldrick, 1997)'
_computing_structure_solution 'SHELXS-97 (Sheldrick, 1990)'
_diffrn_ambient_temperature 173
_diffrn_measured_fraction_theta_full 0.871
_diffrn_measured_fraction_theta_max 0.871
_diffrn_measurement_device_type SMART-CCD
_diffrn_measurement_method \w-scan
_diffrn_radiation_monochromator graphite
_diffrn_radiation_source 'fine-focus sealed tube'
_diffrn_radiation_type MoK\a
_diffrn_radiation_wavelength 0.71073
_diffrn_reflns_av_R_equivalents 0.0294
_diffrn_reflns_av_sigmaI/netI 0.0324
_diffrn_reflns_limit_h_max 13
_diffrn_reflns_limit_h_min -18
_diffrn_reflns_limit_k_max 30
_diffrn_reflns_limit_k_min -33
_diffrn_reflns_limit_l_max 24
_diffrn_reflns_limit_l_min -31
_diffrn_reflns_number 27683
_diffrn_reflns_theta_full 33.79
_diffrn_reflns_theta_max 33.79
_diffrn_reflns_theta_min 1.87
_diffrn_standards_decay_% 0.00
_diffrn_standards_interval_time 0
_diffrn_standards_number 0
_exptl_absorpt_coefficient_mu 0.175
_exptl_absorpt_correction_T_max 1.00
_exptl_absorpt_correction_T_min 0.53
_exptl_absorpt_correction_type empirical
_exptl_absorpt_process_details 'SADABS, Sheldrick, G.W. (1995)'
_exptl_crystal_colour colourless
_exptl_crystal_density_diffrn 1.124
_exptl_crystal_density_meas ?
_exptl_crystal_density_method none
_exptl_crystal_description block
_exptl_crystal_F_000 1936
_exptl_crystal_size_max 0.45
_exptl_crystal_size_mid 0.40
_exptl_crystal_size_min 0.35
_refine_diff_density_max 0.648
_refine_diff_density_min -0.427
_refine_diff_density_rms 0.056
_refine_ls_extinction_coef 0
_refine_ls_extinction_method none
_refine_ls_goodness_of_fit_ref 1.036
_refine_ls_hydrogen_treatment mixed
_refine_ls_matrix_type full
_refine_ls_number_parameters 272
_refine_ls_number_reflns 9089
_refine_ls_number_restraints 0
_refine_ls_restrained_S_all 1.036
_refine_ls_R_factor_all 0.0577
_refine_ls_R_factor_gt 0.0407
_refine_ls_shift/su_max 0.015
_refine_ls_shift/su_mean 0.001
_refine_ls_structure_factor_coef Fsqd
_refine_ls_weighting_details 'calc w=1/[\s^2^(Fo^2^)+(0.0656P)^2^+2.0013P] where P=(Fo^2^+2Fc^2^)/3'
_refine_ls_weighting_scheme calc
_refine_ls_wR_factor_gt 0.1083
_refine_ls_wR_factor_ref 0.1175
_reflns_number_gt 7103
_reflns_number_total 9089
_reflns_threshold_expression I>2\s(I)
_cod_data_source_file b209605f.txt
_cod_data_source_block 3160
_cod_depositor_comments
;
The following automatic conversions were performed:

'_exptl_crystal_density_meas' value 'none' was changed to '?' - the
value is perceived as not measured.

Automatic conversion script
Id: cif_fix_values 3008 2015-01-20 13:52:24Z robertas 
;
_cod_original_sg_symbol_H-M C2/c
_cod_original_formula_sum 'C32 H92 Al1 Li1 N16 O2 Si4'
_cod_database_code 7012283

loop_
_symmetry_equiv_pos_as_xyz
'x, y, z'
'-x, y, -z+1/2'
'x+1/2, y+1/2, z'
'-x+1/2, y+1/2, -z+1/2'
'-x, -y, -z'
'x, -y, z-1/2'
'-x+1/2, -y+1/2, -z'
'x+1/2, -y+1/2, z-1/2'

loop_
_atom_site_label
_atom_site_type_symbol
_atom_site_fract_x
_atom_site_fract_y
_atom_site_fract_z
_atom_site_U_iso_or_equiv
_atom_site_adp_type
_atom_site_occupancy
_atom_site_symmetry_multiplicity
_atom_site_calc_flag
_atom_site_refinement_flags
_atom_site_disorder_assembly
_atom_site_disorder_group
Li1 Li 1.0000 0.00881(13) 0.2500 0.0239(6) Uani 1 2 d S . .
Al1 Al 1.0000 0.13387(2) 0.2500 0.01381(9) Uani 1 2 d S . .
Si1 Si 1.23159(2) 0.079291(14) 0.355747(15) 0.01666(7) Uani 1 1 d . . .
Si2 Si 0.88155(2) 0.208642(14) 0.358921(15) 0.01611(7) Uani 1 1 d . . .
N1 N 1.08904(7) 0.07968(4) 0.31572(5) 0.01612(16) Uani 1 1 d . . .
N2 N 0.89949(7) 0.17673(4) 0.28612(5) 0.01796(17) Uani 1 1 d . . .
N3 N 1.28584(7) 0.15298(5) 0.36574(5) 0.02018(18) Uani 1 1 d . . .
C31 C 1.23199(11) 0.20179(6) 0.39455(8) 0.0325(3) Uani 1 1 d . . .
H31A H 1.2689 0.2060 0.4425 0.049 Uiso 1 1 calc R . .
H31B H 1.1535 0.1920 0.3887 0.049 Uiso 1 1 calc R . .
H31C H 1.2380 0.2397 0.3715 0.049 Uiso 1 1 calc R . .
C32 C 1.40547(9) 0.16531(6) 0.37393(7) 0.0257(2) Uani 1 1 d . . .
H32A H 1.4140 0.2045 0.3542 0.039 Uiso 1 1 calc R . .
H32B H 1.4370 0.1339 0.3511 0.039 Uiso 1 1 calc R . .
H32C H 1.4445 0.1656 0.4218 0.039 Uiso 1 1 calc R . .
N4 N 1.30801(8) 0.03841(5) 0.30987(5) 0.02325(19) Uani 1 1 d . . .
C41 C 1.41195(11) 0.00556(7) 0.34263(8) 0.0356(3) Uani 1 1 d . . .
H41A H 1.4151 -0.0319 0.3183 0.053 Uiso 1 1 calc R . .
H41B H 1.4131 -0.0037 0.3892 0.053 Uiso 1 1 calc R . .
H41C H 1.4762 0.0306 0.3420 0.053 Uiso 1 1 calc R . .
C42 C 1.30271(12) 0.05394(7) 0.23916(7) 0.0304(3) Uani 1 1 d . . .
H42A H 1.3667 0.0790 0.2379 0.046 Uiso 1 1 calc R . .
H42B H 1.2340 0.0761 0.2194 0.046 Uiso 1 1 calc R . .
H42C H 1.3039 0.0170 0.2135 0.046 Uiso 1 1 calc R . .
N5 N 1.25232(8) 0.04557(5) 0.43533(5) 0.0244(2) Uani 1 1 d . . .
C51 C 1.20899(13) -0.01469(7) 0.44446(7) 0.0361(3) Uani 1 1 d . . .
H51A H 1.2708 -0.0432 0.4574 0.054 Uiso 1 1 calc R . .
H51B H 1.1575 -0.0278 0.4023 0.054 Uiso 1 1 calc R . .
H51C H 1.1699 -0.0131 0.4798 0.054 Uiso 1 1 calc R . .
C52 C 1.33387(14) 0.06689(9) 0.49664(7) 0.0442(4) Uani 1 1 d . . .
H52A H 1.2995 0.0672 0.5342 0.066 Uiso 1 1 calc R . .
H52B H 1.3579 0.1077 0.4892 0.066 Uiso 1 1 calc R . .
H52C H 1.3982 0.0399 0.5072 0.066 Uiso 1 1 calc R . .
N6 N 0.91145(8) 0.28633(4) 0.36289(5) 0.02054(18) Uani 1 1 d . . .
C61 C 1.00721(11) 0.31229(6) 0.34283(7) 0.0283(2) Uani 1 1 d . . .
H61A H 0.9844 0.3497 0.3179 0.042 Uiso 1 1 calc R . .
H61B H 1.0331 0.2836 0.3143 0.042 Uiso 1 1 calc R . .
H61C H 1.0674 0.3208 0.3830 0.042 Uiso 1 1 calc R . .
C62 C 0.86572(11) 0.32846(6) 0.40457(7) 0.0292(3) Uani 1 1 d . . .
H62A H 0.9224 0.3369 0.4465 0.044 Uiso 1 1 calc R . .
H62B H 0.8007 0.3103 0.4149 0.044 Uiso 1 1 calc R . .
H62C H 0.8439 0.3661 0.3798 0.044 Uiso 1 1 calc R . .
N7 N 0.96637(8) 0.17290(4) 0.43040(5) 0.01986(18) Uani 1 1 d . . .
C71 C 0.95411(12) 0.10854(6) 0.44433(7) 0.0292(3) Uani 1 1 d . . .
H71A H 1.0275 0.0896 0.4575 0.044 Uiso 1 1 calc R . .
H71B H 0.9087 0.0889 0.4039 0.044 Uiso 1 1 calc R . .
H71C H 0.9179 0.1044 0.4808 0.044 Uiso 1 1 calc R . .
C72 C 1.03056(11) 0.20544(6) 0.49055(6) 0.0292(3) Uani 1 1 d . . .
H72A H 0.9915 0.2031 0.5259 0.044 Uiso 1 1 calc R . .
H72B H 1.0385 0.2477 0.4791 0.044 Uiso 1 1 calc R . .
H72C H 1.1042 0.1871 0.5066 0.044 Uiso 1 1 calc R . .
N8 N 0.74344(8) 0.20104(5) 0.36396(5) 0.0246(2) Uani 1 1 d . . .
C81 C 0.71009(11) 0.18734(8) 0.42565(7) 0.0371(3) Uani 1 1 d . . .
H81A H 0.6671 0.2210 0.4363 0.056 Uiso 1 1 calc R . .
H81B H 0.7765 0.1811 0.4629 0.056 Uiso 1 1 calc R . .
H81C H 0.6645 0.1508 0.4188 0.056 Uiso 1 1 calc R . .
C82 C 0.64856(10) 0.21873(8) 0.30781(7) 0.0348(3) Uani 1 1 d . . .
H82A H 0.5932 0.1864 0.2988 0.052 Uiso 1 1 calc R . .
H82B H 0.6744 0.2260 0.2676 0.052 Uiso 1 1 calc R . .
H82C H 0.6150 0.2555 0.3197 0.052 Uiso 1 1 calc R . .
O1' O 0.91707(8) -0.05328(4) 0.29147(5) 0.0298(2) Uani 1 1 d . B .
C2' C 0.84647(14) -0.09513(7) 0.24212(7) 0.0368(3) Uani 1 1 d . . .
H2'1 H 0.8887 -0.1128 0.2124 0.044 Uiso 1 1 calc R A 1
H2'2 H 0.7803 -0.0742 0.2142 0.044 Uiso 1 1 calc R A 1
C3' C 0.8120(2) -0.14471(10) 0.28639(12) 0.0373(4) Uiso 0.70 1 d P B 1
H3'1 H 0.7410 -0.1640 0.2627 0.045 Uiso 0.70 1 calc PR B 1
H3'2 H 0.8701 -0.1759 0.3000 0.045 Uiso 0.70 1 calc PR B 1
C4' C 0.7999(2) -0.10740(11) 0.34759(12) 0.0379(5) Uiso 0.70 1 d P B 1
H4'1 H 0.7291 -0.0847 0.3371 0.046 Uiso 0.70 1 calc PR B 1
H4'2 H 0.8048 -0.1332 0.3874 0.046 Uiso 0.70 1 calc PR B 1
C3" C 0.7609(4) -0.1232(2) 0.2784(2) 0.0304(9) Uiso 0.30 1 d P B 2
H3"1 H 0.6983 -0.0957 0.2777 0.037 Uiso 0.30 1 calc PR B 2
H3"2 H 0.7319 -0.1626 0.2590 0.037 Uiso 0.30 1 calc PR B 2
C4" C 0.8381(5) -0.1293(2) 0.3473(3) 0.0338(9) Uiso 0.30 1 d P B 2
H4"1 H 0.8914 -0.1627 0.3491 0.041 Uiso 0.30 1 calc PR B 2
H4"2 H 0.7966 -0.1363 0.3814 0.041 Uiso 0.30 1 calc PR B 2
C5' C 0.90043(15) -0.06509(8) 0.35811(7) 0.0402(3) Uani 1 1 d . . .
H5'1 H 0.8860 -0.0271 0.3793 0.048 Uiso 1 1 calc R C 1
H5'2 H 0.9673 -0.0842 0.3876 0.048 Uiso 1 1 calc R C 1
H1 H 1.0568(14) 0.0763(7) 0.3481(9) 0.030(4) Uiso 1 1 d . . .
H2 H 0.8425(17) 0.1835(9) 0.2535(10) 0.047(5) Uiso 1 1 d . . .

loop_
_atom_site_aniso_label
_atom_site_aniso_U_11
_atom_site_aniso_U_22
_atom_site_aniso_U_33
_atom_site_aniso_U_23
_atom_site_aniso_U_13
_atom_site_aniso_U_12
Li1 0.0250(13) 0.0215(13) 0.0224(14) 0.000 0.0012(11) 0.000
Al1 0.01162(17) 0.0177(2) 0.0122(2) 0.000 0.00337(14) 0.000
Si1 0.01279(12) 0.02199(14) 0.01414(14) 0.00162(10) 0.0017(1) -0.00008(10)
Si2 0.01260(12) 0.02241(14) 0.01378(14) -0.00215(10) 0.00428(9) -0.0002(10)
N1 0.0128(3) 0.0223(4) 0.0125(4) 0.0018(3) 0.0020(3) -0.0011(3)
N2 0.0140(4) 0.0245(4) 0.0152(4) -0.0027(3) 0.0035(3) 0.0017(3)
N3 0.0128(3) 0.0257(4) 0.0217(5) -0.0022(3) 0.0038(3) -0.0030(3)
C31 0.0205(5) 0.0314(6) 0.0468(8) -0.0155(6) 0.0110(5) -0.0057(5)
C32 0.0147(4) 0.0350(6) 0.0271(6) -0.0030(5) 0.0051(4) -0.0056(4)
N4 0.0189(4) 0.0271(5) 0.0239(5) 0.0022(4) 0.0059(3) 0.0060(4)
C41 0.0261(6) 0.0383(7) 0.0428(8) 0.0069(6) 0.0100(5) 0.0137(6)
C42 0.0327(6) 0.0355(7) 0.0262(6) -0.0011(5) 0.0135(5) 0.0074(5)
N5 0.0198(4) 0.0334(5) 0.0170(5) 0.0066(4) -0.0006(3) -0.0030(4)
C51 0.0437(7) 0.0351(7) 0.0272(7) 0.0119(5) 0.0051(5) -0.0038(6)
C52 0.0407(8) 0.0643(11) 0.0187(7) 0.0081(6) -0.0076(5) -0.0137(7)
N6 0.0212(4) 0.0220(4) 0.0188(4) -0.0035(3) 0.0061(3) 0.0020(4)
C61 0.0303(6) 0.0244(5) 0.0322(7) -0.0017(5) 0.0117(5) -0.0042(5)
C62 0.0332(6) 0.0293(6) 0.0250(6) -0.0077(5) 0.0073(5) 0.0056(5)
N7 0.0197(4) 0.0238(4) 0.0158(4) 0.0005(3) 0.0042(3) -0.0014(3)
C71 0.0391(7) 0.0287(6) 0.0216(6) 0.0046(4) 0.0110(5) -0.0017(5)
C72 0.0275(6) 0.0372(7) 0.0186(6) -0.0005(5) -0.0015(4) -0.0015(5)
N8 0.0139(4) 0.0416(6) 0.0192(5) -0.0030(4) 0.0059(3) -0.0012(4)
C81 0.0217(5) 0.0674(10) 0.0261(7) -0.0032(6) 0.0133(5) -0.0027(6)
C82 0.0165(5) 0.0579(9) 0.0297(7) 0.0012(6) 0.0057(4) 0.0042(5)
O1' 0.0357(5) 0.0273(4) 0.0231(4) 0.0003(3) 0.0018(4) -0.0105(4)
C2' 0.0450(8) 0.0336(7) 0.0273(7) -0.0031(5) 0.0018(6) -0.0168(6)
C5' 0.0483(8) 0.0454(8) 0.0222(7) 0.0031(6) 0.0009(6) -0.0163(7)

loop_
_atom_type_symbol
_atom_type_description
_atom_type_scat_dispersion_real
_atom_type_scat_dispersion_imag
_atom_type_scat_source
C C 0.0033 0.0016 'International Tables Vol C Tables 4.2.6.8 and 6.1.1.4'
H H 0.0000 0.0000 'International Tables Vol C Tables 4.2.6.8 and 6.1.1.4'
Li Li -0.0003 0.0001 'International Tables Vol C Tables 4.2.6.8 and 6.1.1.4'
N N 0.0061 0.0033 'International Tables Vol C Tables 4.2.6.8 and 6.1.1.4'
Al Al 0.0645 0.0514 'International Tables Vol C Tables 4.2.6.8 and 6.1.1.4'
Si Si 0.0817 0.0704 'International Tables Vol C Tables 4.2.6.8 and 6.1.1.4'
O O 0.0106 0.0060 'International Tables Vol C Tables 4.2.6.8 and 6.1.1.4'

loop_
_geom_angle_atom_site_label_1
_geom_angle_atom_site_label_2
_geom_angle_atom_site_label_3
_geom_angle
_geom_angle_site_symmetry_1
_geom_angle_site_symmetry_3
_geom_angle_publ_flag
O1' Li1 O1' 95.03(13) 2_755 . ?
O1' Li1 N1 121.11(4) 2_755 . ?
O1' Li1 N1 117.30(4) . . ?
O1' Li1 N1 117.30(4) 2_755 2_755 ?
O1' Li1 N1 121.12(4) . 2_755 ?
N1 Li1 N1 87.54(12) . 2_755 ?
O1' Li1 Al1 132.48(7) 2_755 . ?
O1' Li1 Al1 132.49(7) . . ?
N1 Li1 Al1 43.77(6) . . ?
N1 Li1 Al1 43.77(6) 2_755 . ?
N2 Al1 N2 119.07(6) . 2_755 ?
N2 Al1 N1 105.91(4) . 2_755 ?
N2 Al1 N1 111.00(4) 2_755 2_755 ?
N2 Al1 N1 111.00(4) . . ?
N2 Al1 N1 105.91(4) 2_755 . ?
N1 Al1 N1 102.82(6) 2_755 . ?
N2 Al1 Li1 120.46(3) . . ?
N2 Al1 Li1 120.47(3) 2_755 . ?
N1 Al1 Li1 51.41(3) 2_755 . ?
N1 Al1 Li1 51.41(3) . . ?
N1 Si1 N5 108.81(5) . . ?
N1 Si1 N4 112.05(5) . . ?
N5 Si1 N4 108.31(5) . . ?
N1 Si1 N3 111.16(5) . . ?
N5 Si1 N3 109.21(5) . . ?
N4 Si1 N3 107.22(5) . . ?
N2 Si2 N7 110.82(5) . . ?
N2 Si2 N8 111.42(5) . . ?
N7 Si2 N8 106.76(5) . . ?
N2 Si2 N6 111.58(5) . . ?
N7 Si2 N6 109.25(5) . . ?
N8 Si2 N6 106.82(5) . . ?
Si1 N1 Al1 131.18(5) . . ?
Si1 N1 Li1 125.20(6) . . ?
Al1 N1 Li1 84.82(6) . . ?
Si1 N1 H1 104.8(12) . . ?
Al1 N1 H1 107.2(11) . . ?
Li1 N1 H1 98.8(11) . . ?
Si2 N2 Al1 143.72(6) . . ?
Si2 N2 H2 110.0(13) . . ?
Al1 N2 H2 106.3(13) . . ?
C31 N3 C32 111.64(9) . . ?
C31 N3 Si1 121.76(8) . . ?
C32 N3 Si1 121.93(8) . . ?
N3 C31 H31A 109.5 . . ?
N3 C31 H31B 109.5 . . ?
H31A C31 H31B 109.5 . . ?
N3 C31 H31C 109.5 . . ?
H31A C31 H31C 109.5 . . ?
H31B C31 H31C 109.5 . . ?
N3 C32 H32A 109.5 . . ?
N3 C32 H32B 109.5 . . ?
H32A C32 H32B 109.5 . . ?
N3 C32 H32C 109.5 . . ?
H32A C32 H32C 109.5 . . ?
H32B C32 H32C 109.5 . . ?
C42 N4 C41 111.61(10) . . ?
C42 N4 Si1 121.20(8) . . ?
C41 N4 Si1 122.68(9) . . ?
N4 C41 H41A 109.5 . . ?
N4 C41 H41B 109.5 . . ?
H41A C41 H41B 109.5 . . ?
N4 C41 H41C 109.5 . . ?
H41A C41 H41C 109.5 . . ?
H41B C41 H41C 109.5 . . ?
N4 C42 H42A 109.5 . . ?
N4 C42 H42B 109.5 . . ?
H42A C42 H42B 109.5 . . ?
N4 C42 H42C 109.5 . . ?
H42A C42 H42C 109.5 . . ?
H42B C42 H42C 109.5 . . ?
C51 N5 C52 112.02(11) . . ?
C51 N5 Si1 122.48(9) . . ?
C52 N5 Si1 124.10(9) . . ?
N5 C51 H51A 109.5 . . ?
N5 C51 H51B 109.5 . . ?
H51A C51 H51B 109.5 . . ?
N5 C51 H51C 109.5 . . ?
H51A C51 H51C 109.5 . . ?
H51B C51 H51C 109.5 . . ?
N5 C52 H52A 109.5 . . ?
N5 C52 H52B 109.5 . . ?
H52A C52 H52B 109.5 . . ?
N5 C52 H52C 109.5 . . ?
H52A C52 H52C 109.5 . . ?
H52B C52 H52C 109.5 . . ?
C61 N6 C62 112.24(10) . . ?
C61 N6 Si2 123.01(8) . . ?
C62 N6 Si2 122.39(8) . . ?
N6 C61 H61A 109.5 . . ?
N6 C61 H61B 109.5 . . ?
H61A C61 H61B 109.5 . . ?
N6 C61 H61C 109.5 . . ?
H61A C61 H61C 109.5 . . ?
H61B C61 H61C 109.5 . . ?
N6 C62 H62A 109.5 . . ?
N6 C62 H62B 109.5 . . ?
H62A C62 H62B 109.5 . . ?
N6 C62 H62C 109.5 . . ?
H62A C62 H62C 109.5 . . ?
H62B C62 H62C 109.5 . . ?
C71 N7 C72 111.87(10) . . ?
C71 N7 Si2 122.03(8) . . ?
C72 N7 Si2 123.74(8) . . ?
N7 C71 H71A 109.5 . . ?
N7 C71 H71B 109.5 . . ?
H71A C71 H71B 109.5 . . ?
N7 C71 H71C 109.5 . . ?
H71A C71 H71C 109.5 . . ?
H71B C71 H71C 109.5 . . ?
N7 C72 H72A 109.5 . . ?
N7 C72 H72B 109.5 . . ?
H72A C72 H72B 109.5 . . ?
N7 C72 H72C 109.5 . . ?
H72A C72 H72C 109.5 . . ?
H72B C72 H72C 109.5 . . ?
C81 N8 C82 112.51(10) . . ?
C81 N8 Si2 125.12(9) . . ?
C82 N8 Si2 121.55(9) . . ?
N8 C81 H81A 109.5 . . ?
N8 C81 H81B 109.5 . . ?
H81A C81 H81B 109.5 . . ?
N8 C81 H81C 109.5 . . ?
H81A C81 H81C 109.5 . . ?
H81B C81 H81C 109.5 . . ?
N8 C82 H82A 109.5 . . ?
N8 C82 H82B 109.5 . . ?
H82A C82 H82B 109.5 . . ?
N8 C82 H82C 109.5 . . ?
H82A C82 H82C 109.5 . . ?
H82B C82 H82C 109.5 . . ?
C5' O1' C2' 108.99(10) . . ?
C5' O1' Li1 136.53(9) . . ?
C2' O1' Li1 114.23(9) . . ?
O1' C2' C3' 104.24(13) . . ?
O1' C2' C3" 105.9(2) . . ?
C3' C2' C3" 28.65(17) . . ?
O1' C2' H2'1 110.9 . . ?
C3' C2' H2'1 110.9 . . ?
C3" C2' H2'1 132.3 . . ?
O1' C2' H2'2 110.9 . . ?
C3' C2' H2'2 110.9 . . ?
C3" C2' H2'2 84.2 . . ?
H2'1 C2' H2'2 108.9 . . ?
C4' C3' C2' 101.53(17) . . ?
C4' C3' H3'1 111.5 . . ?
C2' C3' H3'1 111.5 . . ?
C4' C3' H3'2 111.5 . . ?
C2' C3' H3'2 111.5 . . ?
H3'1 C3' H3'2 109.3 . . ?
C5' C4' C3' 101.01(17) . . ?
C5' C4' H4'1 111.6 . . ?
C3' C4' H4'1 111.6 . . ?
C5' C4' H4'2 111.6 . . ?
C3' C4' H4'2 111.6 . . ?
H4'1 C4' H4'2 109.4 . . ?
C4" C3" C2' 98.0(3) . . ?
C4" C3" H3"1 112.2 . . ?
C2' C3" H3"1 112.2 . . ?
C4" C3" H3"2 112.2 . . ?
C2' C3" H3"2 112.2 . . ?
H3"1 C3" H3"2 109.8 . . ?
C3" C4" C5' 102.5(4) . . ?
C3" C4" H4"1 111.3 . . ?
C5' C4" H4"1 111.3 . . ?
C3" C4" H4"2 111.3 . . ?
C5' C4" H4"2 111.3 . . ?
H4"1 C4" H4"2 109.2 . . ?
O1' C5' C4' 106.81(13) . . ?
O1' C5' C4" 102.2(2) . . ?
C4' C5' C4" 24.89(18) . . ?
O1' C5' H5'1 110.4 . . ?
C4' C5' H5'1 110.4 . . ?
C4" C5' H5'1 132.8 . . ?
O1' C5' H5'2 110.4 . . ?
C4' C5' H5'2 110.4 . . ?
C4" C5' H5'2 90.1 . . ?
H5'1 C5' H5'2 108.6 . . ?

loop_
_geom_bond_atom_site_label_1
_geom_bond_atom_site_label_2
_geom_bond_distance
_geom_bond_site_symmetry_2
_geom_bond_publ_flag
Li1 O1' 2.003(2) 2_755 ?
Li1 O1' 2.003(2) . ?
Li1 N1 2.138(2) . ?
Li1 N1 2.138(2) 2_755 ?
Li1 Al1 2.724(3) . ?
Al1 N2 1.8414(9) . ?
Al1 N2 1.8414(9) 2_755 ?
Al1 N1 1.8924(9) 2_755 ?
Al1 N1 1.8925(9) . ?
Si1 N1 1.7176(9) . ?
Si1 N5 1.7257(10) . ?
Si1 N4 1.7278(10) . ?
Si1 N3 1.7284(10) . ?
Si2 N2 1.6939(9) . ?
Si2 N7 1.7262(10) . ?
Si2 N8 1.7270(9) . ?
Si2 N6 1.7289(10) . ?
N1 H1 0.851(18) . ?
N2 H2 0.84(2) . ?
N3 C31 1.4514(16) . ?
N3 C32 1.4536(14) . ?
C31 H31A 0.9600 . ?
C31 H31B 0.9600 . ?
C31 H31C 0.9600 . ?
C32 H32A 0.9600 . ?
C32 H32B 0.9600 . ?
C32 H32C 0.9600 . ?
N4 C42 1.4541(17) . ?
N4 C41 1.4569(16) . ?
C41 H41A 0.9600 . ?
C41 H41B 0.9600 . ?
C41 H41C 0.9600 . ?
C42 H42A 0.9600 . ?
C42 H42B 0.9600 . ?
C42 H42C 0.9600 . ?
N5 C51 1.4458(17) . ?
N5 C52 1.4472(17) . ?
C51 H51A 0.9600 . ?
C51 H51B 0.9600 . ?
C51 H51C 0.9600 . ?
C52 H52A 0.9600 . ?
C52 H52B 0.9600 . ?
C52 H52C 0.9600 . ?
N6 C61 1.4516(16) . ?
N6 C62 1.4540(15) . ?
C61 H61A 0.9600 . ?
C61 H61B 0.9600 . ?
C61 H61C 0.9600 . ?
C62 H62A 0.9600 . ?
C62 H62B 0.9600 . ?
C62 H62C 0.9600 . ?
N7 C71 1.4456(16) . ?
N7 C72 1.4471(15) . ?
C71 H71A 0.9600 . ?
C71 H71B 0.9600 . ?
C71 H71C 0.9600 . ?
C72 H72A 0.9600 . ?
C72 H72B 0.9600 . ?
C72 H72C 0.9600 . ?
N8 C81 1.4425(16) . ?
N8 C82 1.4451(16) . ?
C81 H81A 0.9600 . ?
C81 H81B 0.9600 . ?
C81 H81C 0.9600 . ?
C82 H82A 0.9600 . ?
C82 H82B 0.9600 . ?
C82 H82C 0.9600 . ?
O1' C5' 1.4382(18) . ?
O1' C2' 1.4552(16) . ?
C2' C3' 1.531(3) . ?
C2' C3" 1.554(5) . ?
C2' H2'1 0.9700 . ?
C2' H2'2 0.9700 . ?
C3' C4' 1.520(3) . ?
C3' H3'1 0.9700 . ?
C3' H3'2 0.9700 . ?
C4' C5' 1.506(3) . ?
C4' H4'1 0.9700 . ?
C4' H4'2 0.9700 . ?
C3" C4" 1.468(7) . ?
C3" H3"1 0.9700 . ?
C3" H3"2 0.9700 . ?
C4" C5' 1.581(5) . ?
C4" H4"1 0.9700 . ?
C4" H4"2 0.9700 . ?
C5' H5'1 0.9700 . ?
C5' H5'2 0.9700 . ?

loop_
_cod_changelog_entry_id
_cod_changelog_entry_author
_cod_changelog_entry_date
_cod_changelog_entry_text
1 'Vaitkus, Antanas' 2023-12-04T10:43:59+02:00
;
 Corrected the ''_atom_site_aniso_U_33' data item value for atom 'Si2' by
 changing it from '0.01378(14' to '0.01378(14)'. Corrected the x atomic
 coordinate of atom "C2'" by changing it from '0.84647(14' to '0.84647(14)'.
 Corrected the x atomic coordinate of atom "C5'" by changing it from
 '0.90043(15' to '0.90043(15)'.  
;
